data_4110320
loop_
_publ_author_name
'Matthew A. Rankin'
'Darren F. MacLean'
'Gabriele Schatte'
'Robert McDonald'
'Mark Stradiotto'

_publ_contact_author_address
; Department of Chemistry
  Dalhousie University
  Dalhousie, Nova Scotia B3H 4J3
  Canada
;
_publ_contact_author_email mark.stradiotto@dal.ca
_publ_contact_author_fax '001 902 494 1310'
_publ_contact_author_name 'Dr Mark Stradiotto'
_publ_contact_author_phone '001 902 494 7190'
_publ_section_title
;
 Silylene Extrusion from Organosilanes via Double Geminal Si-H Bond
 Activation by a Cp*Ru(\k2-P,N)+ Complex: Observation of a Key
 Stoichiometric Step in the Glaser-Tilley Alkene Hydrosilylation Mechanism
;
_journal_name_full 'Journal of the American Chemical Society'
_journal_page_first 15855
_journal_page_last 15864
_journal_paper_doi 10.1021/ja0768800
_journal_volume 129
_journal_year 2007
_chemical_formula_moiety 'C33 H48 N P Ru Si'
_chemical_formula_sum 'C33 H48 N P Ru Si'
_chemical_formula_weight 618.85
_chemical_name_systematic
; 
 ? 
;
_space_group_IT_number 14
_symmetry_cell_setting monoclinic
_symmetry_space_group_name_Hall '-P 2ybc'
_symmetry_space_group_name_H-M 'P 1 21/c 1'
_atom_sites_solution_hydrogens geom
_atom_sites_solution_primary direct
_atom_sites_solution_secondary difmap
_audit_creation_method SHELXL-97
_cell_angle_alpha 90.00
_cell_angle_beta 93.3721(11)
_cell_angle_gamma 90.00
_cell_formula_units_Z 8
_cell_length_a 13.8412(11)
_cell_length_b 14.2390(11)
_cell_length_c 32.135(2)
_cell_measurement_reflns_used 7933
_cell_measurement_temperature 193(2)
_cell_measurement_theta_max 27.49
_cell_measurement_theta_min 2.37
_cell_volume 6322.4(8)
_computing_cell_refinement 'Bruker SAINT (Bruker, 1997)'
_computing_data_collection 'Bruker SMART (Bruker, 1997)'
_computing_data_reduction 'Bruker SAINT (Bruker, 1997)'
_computing_molecular_graphics 'Bruker SHELXTL (Bruker, 1997)'
_computing_publication_material 'Bruker SHELXTL (Bruker, 1997)'
_computing_structure_refinement 'SHELXL-97 (Sheldrick, 1997)'
_computing_structure_solution 'DIRDIF-96 (Beurskens et al., 1996)'
_diffrn_ambient_temperature 193(2)
_diffrn_detector_area_resol_mean 8.192
_diffrn_measured_fraction_theta_full 0.997
_diffrn_measured_fraction_theta_max 0.997
_diffrn_measurement_device_type 'Bruker PLATFORM diffractometer/SMART 1000 CCD area detector'
_diffrn_measurement_method '\w scans'
_diffrn_radiation_monochromator graphite
_diffrn_radiation_source 'fine-focus sealed tube'
_diffrn_radiation_type MoK\a
_diffrn_radiation_wavelength 0.71073
_diffrn_reflns_av_R_equivalents 0.0208
_diffrn_reflns_av_sigmaI/netI 0.0186
_diffrn_reflns_limit_h_max 17
_diffrn_reflns_limit_h_min -17
_diffrn_reflns_limit_k_max 18
_diffrn_reflns_limit_k_min -18
_diffrn_reflns_limit_l_max 41
_diffrn_reflns_limit_l_min -41
_diffrn_reflns_number 52274
_diffrn_reflns_theta_full 27.51
_diffrn_reflns_theta_max 27.51
_diffrn_reflns_theta_min 1.47
_diffrn_standards_decay_% 0
_diffrn_standards_interval_time 0
_diffrn_standards_number 0
_exptl_absorpt_coefficient_mu 0.606
_exptl_absorpt_correction_T_max 0.7515
_exptl_absorpt_correction_T_min 0.6695
_exptl_absorpt_correction_type multi-scan
_exptl_absorpt_process_details 'SADABS (Sheldrick, 1996)'
_exptl_crystal_colour yellow
_exptl_crystal_density_diffrn 1.300
_exptl_crystal_description prism
_exptl_crystal_F_000 2608
_exptl_crystal_size_max 0.72
_exptl_crystal_size_mid 0.55
_exptl_crystal_size_min 0.50
_refine_diff_density_max 0.567
_refine_diff_density_min -0.294
_refine_diff_density_rms 0.060
_refine_ls_extinction_method none
_refine_ls_goodness_of_fit_ref 1.113
_refine_ls_hydrogen_treatment mixed
_refine_ls_matrix_type full
_refine_ls_number_parameters 1018
_refine_ls_number_reflns 14500
_refine_ls_number_restraints 6
_refine_ls_restrained_S_all 1.113
_refine_ls_R_factor_all 0.0400
_refine_ls_R_factor_gt 0.0310
_refine_ls_shift/su_max 0.003
_refine_ls_shift/su_mean 0.000
_refine_ls_structure_factor_coef Fsqd
_refine_ls_weighting_details 'calc w=1/[\s^2^(Fo^2^)+(0.0372P)^2^+2.6836P] where P=(Fo^2^+2Fc^2^)/3'
_refine_ls_weighting_scheme calc
_refine_ls_wR_factor_gt 0.0752
_refine_ls_wR_factor_ref 0.0806
_reflns_number_gt 12268
_reflns_number_total 14500
_reflns_threshold_expression I>2\s(I)
_cod_data_source_file ja0768800si20070911_011953_1.cif
_cod_data_source_block dal0747
_cod_original_cell_volume 6322.3(8)
_cod_original_sg_symbol_H-M 'P 21/c'
_cod_database_code 4110320

loop_
_symmetry_equiv_pos_as_xyz
'x, y, z'
'-x, y+1/2, -z+1/2'
'-x, -y, -z'
'x, -y-1/2, z-1/2'

loop_
_atom_site_label
_atom_site_type_symbol
_atom_site_fract_x
_atom_site_fract_y
_atom_site_fract_z
_atom_site_U_iso_or_equiv
_atom_site_adp_type
_atom_site_occupancy
_atom_site_symmetry_multiplicity
_atom_site_calc_flag
_atom_site_refinement_flags
_atom_site_disorder_assembly
_atom_site_disorder_group
RuA Ru 0.242921(10) 0.225441(10) 0.267908(4) 0.02732(5) Uani 1 1 d . . .
H1A H 0.348(2) 0.239(2) 0.2548(9) 0.066(8) Uiso 1 1 d . . .
H2A H 0.201(2) 0.277(2) 0.3052(9) 0.075(9) Uiso 1 1 d . . .
P1A P 0.25362(3) 0.38438(3) 0.253078(15) 0.02985(10) Uani 1 1 d . . .
SiA Si 0.35427(4) 0.23474(4) 0.322228(16) 0.02905(11) Uani 1 1 d . . .
H3A H 0.4092(15) 0.1522(15) 0.3299(6) 0.035(6) Uiso 1 1 d . . .
N1A N 0.46150(12) 0.31630(12) 0.31261(5) 0.0362(4) Uani 1 1 d . . .
C1A C 0.47895(16) 0.48789(16) 0.32776(7) 0.0416(5) Uani 1 1 d . . .
H1AA H 0.5354 0.4816 0.3458 0.050 Uiso 1 1 calc R . .
C2A C 0.42959(14) 0.41556(14) 0.30728(6) 0.0339(4) Uani 1 1 d . . .
C3A C 0.34739(13) 0.44948(13) 0.28197(6) 0.0308(4) Uani 1 1 d . . .
C3AA C 0.35010(14) 0.55038(14) 0.28876(6) 0.0341(4) Uani 1 1 d . . .
C4A C 0.29140(16) 0.62685(15) 0.27534(7) 0.0423(5) Uani 1 1 d . . .
H4A H 0.2374 0.6162 0.2563 0.051 Uiso 1 1 calc R . .
C5A C 0.31095(19) 0.71709(15) 0.28942(8) 0.0483(6) Uani 1 1 d . . .
H5A H 0.2694 0.7670 0.2803 0.058 Uiso 1 1 calc R . .
C6A C 0.39086(19) 0.73614(17) 0.31689(7) 0.0496(6) Uani 1 1 d . . .
H6A H 0.4033 0.7986 0.3261 0.060 Uiso 1 1 calc R . .
C7A C 0.45051(18) 0.66533(17) 0.33039(7) 0.0460(5) Uani 1 1 d . . .
H7A H 0.5053 0.6785 0.3487 0.055 Uiso 1 1 calc R . .
C7AA C 0.43118(15) 0.57198(15) 0.31726(6) 0.0385(5) Uani 1 1 d . . .
C10A C 0.10254(14) 0.13936(14) 0.26194(7) 0.0360(4) Uani 1 1 d . . .
C11A C 0.17932(15) 0.08617(13) 0.28238(6) 0.0347(4) Uani 1 1 d . . .
C12A C 0.25322(15) 0.07337(13) 0.25367(6) 0.0343(4) Uani 1 1 d . . .
C13A C 0.22169(15) 0.11968(14) 0.21529(6) 0.0361(4) Uani 1 1 d . . .
C14A C 0.12785(15) 0.15728(14) 0.22030(6) 0.0369(4) Uani 1 1 d . . .
C15A C 0.00738(16) 0.16001(17) 0.28054(8) 0.0481(5) Uani 1 1 d . . .
H15A H -0.0350 0.1939 0.2602 0.058 Uiso 1 1 calc R . .
H15B H 0.0188 0.1986 0.3056 0.058 Uiso 1 1 calc R . .
H15C H -0.0235 0.1009 0.2880 0.058 Uiso 1 1 calc R . .
C16A C 0.17636(18) 0.04071(17) 0.32428(7) 0.0470(5) Uani 1 1 d . . .
H16A H 0.1459 0.0835 0.3435 0.056 Uiso 1 1 calc R . .
H16B H 0.2424 0.0264 0.3351 0.056 Uiso 1 1 calc R . .
H16C H 0.1388 -0.0175 0.3217 0.056 Uiso 1 1 calc R . .
C17A C 0.34259(17) 0.01404(16) 0.26041(8) 0.0481(5) Uani 1 1 d . . .
H17A H 0.3687 0.0211 0.2893 0.058 Uiso 1 1 calc R . .
H17B H 0.3912 0.0343 0.2413 0.058 Uiso 1 1 calc R . .
H17C H 0.3262 -0.0520 0.2551 0.058 Uiso 1 1 calc R . .
C18A C 0.27208(19) 0.11635(18) 0.17531(7) 0.0511(6) Uani 1 1 d . . .
H18A H 0.2482 0.0626 0.1587 0.061 Uiso 1 1 calc R . .
H18B H 0.3419 0.1098 0.1815 0.061 Uiso 1 1 calc R . .
H18C H 0.2590 0.1745 0.1596 0.061 Uiso 1 1 calc R . .
C19A C 0.06314(19) 0.19638(17) 0.18542(8) 0.0511(6) Uani 1 1 d . . .
H19A H 0.0988 0.2431 0.1700 0.061 Uiso 1 1 calc R . .
H19B H 0.0067 0.2262 0.1969 0.061 Uiso 1 1 calc R . .
H19C H 0.0416 0.1454 0.1666 0.061 Uiso 1 1 calc R . .
C21A C 0.14088(14) 0.45020(14) 0.26330(8) 0.0420(5) Uani 1 1 d . . .
H21A H 0.1484 0.5149 0.2519 0.050 Uiso 1 1 calc R . .
C22A C 0.12602(18) 0.46058(19) 0.30947(9) 0.0572(7) Uani 1 1 d . . .
H22A H 0.1839 0.4887 0.3234 0.069 Uiso 1 1 calc R . .
H22B H 0.1146 0.3986 0.3215 0.069 Uiso 1 1 calc R . .
H22C H 0.0700 0.5011 0.3133 0.069 Uiso 1 1 calc R . .
C23A C 0.05233(16) 0.40679(17) 0.24017(9) 0.0535(6) Uani 1 1 d . . .
H23A H 0.0640 0.4011 0.2105 0.064 Uiso 1 1 calc R . .
H23B H -0.0042 0.4470 0.2435 0.064 Uiso 1 1 calc R . .
H23C H 0.0403 0.3444 0.2516 0.064 Uiso 1 1 calc R . .
C24A C 0.26563(16) 0.40478(14) 0.19615(6) 0.0383(4) Uani 1 1 d . . .
H24A H 0.2149 0.3653 0.1812 0.046 Uiso 1 1 calc R . .
C25A C 0.2490(2) 0.50536(16) 0.18070(8) 0.0515(6) Uani 1 1 d . . .
H25A H 0.1864 0.5279 0.1894 0.062 Uiso 1 1 calc R . .
H25B H 0.2493 0.5067 0.1502 0.062 Uiso 1 1 calc R . .
H25C H 0.3008 0.5459 0.1926 0.062 Uiso 1 1 calc R . .
C26A C 0.36284(19) 0.37012(18) 0.18210(7) 0.0512(6) Uani 1 1 d . . .
H26A H 0.3739 0.3055 0.1918 0.061 Uiso 1 1 calc R . .
H26B H 0.4147 0.4107 0.1939 0.061 Uiso 1 1 calc R . .
H26C H 0.3624 0.3719 0.1516 0.061 Uiso 1 1 calc R . .
C27A C 0.53257(17) 0.30545(18) 0.34978(8) 0.0510(6) Uani 1 1 d . . .
H27A H 0.5522 0.2395 0.3525 0.061 Uiso 1 1 calc R . .
H27B H 0.5020 0.3254 0.3751 0.061 Uiso 1 1 calc R . .
H27C H 0.5897 0.3444 0.3459 0.061 Uiso 1 1 calc R . .
C28A C 0.51569(16) 0.28651(16) 0.27570(7) 0.0440(5) Uani 1 1 d . . .
H28A H 0.5364 0.2210 0.2792 0.053 Uiso 1 1 calc R . .
H28B H 0.5726 0.3267 0.2735 0.053 Uiso 1 1 calc R . .
H28C H 0.4734 0.2923 0.2503 0.053 Uiso 1 1 calc R . .
C31A C 0.32138(14) 0.27069(14) 0.37608(6) 0.0333(4) Uani 1 1 d . . .
C32A C 0.3044(2) 0.36288(16) 0.38822(7) 0.0554(6) Uani 1 1 d . . .
H32A H 0.3142 0.4128 0.3693 0.066 Uiso 1 1 calc R . .
C33A C 0.2733(2) 0.38268(19) 0.42765(8) 0.0668(8) Uani 1 1 d . . .
H33A H 0.2645 0.4461 0.4358 0.080 Uiso 1 1 calc R . .
C34A C 0.25515(19) 0.31118(19) 0.45492(7) 0.0522(6) Uani 1 1 d . . .
H34A H 0.2323 0.3250 0.4815 0.063 Uiso 1 1 calc R . .
C35A C 0.27013(16) 0.22026(17) 0.44351(7) 0.0432(5) Uani 1 1 d . . .
H35A H 0.2577 0.1706 0.4622 0.052 Uiso 1 1 calc R . .
C36A C 0.30361(15) 0.20026(15) 0.40454(6) 0.0356(4) Uani 1 1 d . . .
H36A H 0.3146 0.1367 0.3972 0.043 Uiso 1 1 calc R . .
RuB Ru 0.25049(4) 0.78042(6) 0.01010(2) 0.02813(12) Uani 0.55 1 d PD A 1
H1B H 0.153(2) 0.745(4) -0.0089(18) 0.058(8) Uiso 0.55 1 d PD B 1
H2B H 0.290(4) 0.758(4) 0.0542(9) 0.058(8) Uiso 0.55 1 d PD C 1
P1B P 0.2806(4) 0.6221(4) 0.01099(17) 0.0240(7) Uani 0.55 1 d P A 1
SiB Si 0.1276(3) 0.7802(4) 0.05402(16) 0.0315(7) Uani 0.55 1 d PD A 1
H3B H 0.050(2) 0.844(2) 0.0419(13) 0.027(8) Uiso 0.55 1 d PD D 1
N1B N 0.0478(11) 0.6688(9) 0.0538(4) 0.032(2) Uani 0.55 1 d P A 1
C1B C 0.0660(6) 0.5061(7) 0.0806(3) 0.0307(15) Uani 0.55 1 d P A 1
H1AB H 0.0090 0.5068 0.0957 0.037 Uiso 0.55 1 calc PR A 1
C2B C 0.1031(8) 0.5829(6) 0.0587(4) 0.0195(17) Uani 0.55 1 d P A 1
C3B C 0.1903(8) 0.5576(8) 0.0412(4) 0.0187(18) Uani 0.55 1 d P A 1
C3AB C 0.2052(5) 0.4558(8) 0.0522(3) 0.0262(16) Uani 0.55 1 d P A 1
C4B C 0.2762(5) 0.3878(6) 0.0444(2) 0.0401(14) Uani 0.55 1 d P A 1
H4B H 0.3303 0.4044 0.0290 0.048 Uiso 0.55 1 calc PR A 1
C5B C 0.2670(6) 0.2969(4) 0.0591(2) 0.0461(14) Uani 0.55 1 d P A 1
H5B H 0.3151 0.2515 0.0538 0.055 Uiso 0.55 1 calc PR A 1
C6B C 0.1878(6) 0.2713(6) 0.0815(2) 0.0484(15) Uani 0.55 1 d P A 1
H6B H 0.1819 0.2083 0.0907 0.058 Uiso 0.55 1 calc PR A 1
C7B C 0.1189(4) 0.3356(5) 0.09038(19) 0.0436(14) Uani 0.55 1 d P A 1
H7B H 0.0654 0.3175 0.1058 0.052 Uiso 0.55 1 calc PR A 1
C7AB C 0.1274(6) 0.4289(7) 0.0765(3) 0.0300(16) Uani 0.55 1 d P A 1
C10B C 0.3628(4) 0.9001(3) 0.00937(14) 0.0437(10) Uani 0.55 1 d P A 1
C11B C 0.2666(6) 0.9362(3) 0.01360(18) 0.0467(12) Uani 0.55 1 d P A 1
C12B C 0.2098(4) 0.9113(3) -0.0231(2) 0.0438(10) Uani 0.55 1 d P A 1
C13B C 0.2691(5) 0.8611(4) -0.05039(18) 0.0383(14) Uani 0.55 1 d P A 1
C14B C 0.3641(4) 0.8569(3) -0.03047(16) 0.0367(10) Uani 0.55 1 d P A 1
C15B C 0.4479(5) 0.9179(4) 0.03963(16) 0.0658(15) Uani 0.55 1 d P A 1
H15D H 0.4963 0.8684 0.0368 0.079 Uiso 0.55 1 calc PR A 1
H15E H 0.4262 0.9179 0.0681 0.079 Uiso 0.55 1 calc PR A 1
H15F H 0.4766 0.9790 0.0336 0.079 Uiso 0.55 1 calc PR A 1
C16B C 0.2382(5) 1.0000(3) 0.04804(17) 0.0677(16) Uani 0.55 1 d P A 1
H16D H 0.2605 1.0639 0.0427 0.081 Uiso 0.55 1 calc PR A 1
H16E H 0.2680 0.9777 0.0747 0.081 Uiso 0.55 1 calc PR A 1
H16F H 0.1677 0.9998 0.0493 0.081 Uiso 0.55 1 calc PR A 1
C17B C 0.1087(5) 0.9425(4) -0.03518(18) 0.0632(15) Uani 0.55 1 d P A 1
H17D H 0.0722 0.9493 -0.0101 0.076 Uiso 0.55 1 calc PR A 1
H17E H 0.0770 0.8957 -0.0537 0.076 Uiso 0.55 1 calc PR A 1
H17F H 0.1106 1.0030 -0.0496 0.076 Uiso 0.55 1 calc PR A 1
C18B C 0.2434(5) 0.8346(5) -0.0950(2) 0.0466(14) Uani 0.55 1 d P A 1
H18D H 0.1758 0.8141 -0.0978 0.056 Uiso 0.55 1 calc PR A 1
H18E H 0.2855 0.7833 -0.1032 0.056 Uiso 0.55 1 calc PR A 1
H18F H 0.2523 0.8890 -0.1130 0.056 Uiso 0.55 1 calc PR A 1
C19B C 0.4551(4) 0.8282(4) -0.05107(18) 0.0513(12) Uani 0.55 1 d P A 1
H19D H 0.4756 0.8794 -0.0689 0.062 Uiso 0.55 1 calc PR A 1
H19E H 0.4420 0.7719 -0.0680 0.062 Uiso 0.55 1 calc PR A 1
H19F H 0.5065 0.8148 -0.0296 0.062 Uiso 0.55 1 calc PR A 1
C21B C 0.4002(7) 0.5873(4) 0.0376(3) 0.0323(14) Uani 0.55 1 d P A 1
H21B H 0.4166 0.5235 0.0272 0.039 Uiso 0.55 1 calc PR A 1
C22B C 0.3999(9) 0.5810(6) 0.0851(4) 0.0411(17) Uani 0.55 1 d P A 1
H22D H 0.3514 0.5351 0.0928 0.049 Uiso 0.55 1 calc PR A 1
H22E H 0.3842 0.6427 0.0965 0.049 Uiso 0.55 1 calc PR A 1
H22F H 0.4640 0.5613 0.0965 0.049 Uiso 0.55 1 calc PR A 1
C23B C 0.4802(4) 0.6536(4) 0.0257(2) 0.0463(12) Uani 0.55 1 d P A 1
H23D H 0.4845 0.6531 -0.0046 0.056 Uiso 0.55 1 calc PR A 1
H23E H 0.5420 0.6330 0.0391 0.056 Uiso 0.55 1 calc PR A 1
H23F H 0.4657 0.7174 0.0350 0.056 Uiso 0.55 1 calc PR A 1
C24B C 0.2836(17) 0.5501(8) -0.0382(7) 0.0298(16) Uani 0.55 1 d P A 1
H24B H 0.2949 0.4833 -0.0297 0.036 Uiso 0.55 1 calc PR A 1
C25B C 0.3659(13) 0.5791(9) -0.0637(4) 0.040(2) Uani 0.55 1 d P A 1
H25D H 0.4271 0.5719 -0.0471 0.048 Uiso 0.55 1 calc PR A 1
H25E H 0.3576 0.6450 -0.0720 0.048 Uiso 0.55 1 calc PR A 1
H25F H 0.3667 0.5395 -0.0886 0.048 Uiso 0.55 1 calc PR A 1
C26B C 0.1913(14) 0.5537(9) -0.0629(6) 0.038(2) Uani 0.55 1 d P A 1
H26D H 0.1393 0.5316 -0.0460 0.046 Uiso 0.55 1 calc PR A 1
H26E H 0.1949 0.5133 -0.0875 0.046 Uiso 0.55 1 calc PR A 1
H26F H 0.1781 0.6184 -0.0719 0.046 Uiso 0.55 1 calc PR A 1
C27B C -0.0095(12) 0.6623(8) 0.0120(6) 0.043(2) Uani 0.55 1 d P A 1
H27D H -0.0480 0.7196 0.0074 0.052 Uiso 0.55 1 calc PR A 1
H27E H -0.0527 0.6078 0.0120 0.052 Uiso 0.55 1 calc PR A 1
H27F H 0.0353 0.6555 -0.0103 0.052 Uiso 0.55 1 calc PR A 1
C28B C -0.0219(9) 0.6815(5) 0.0862(4) 0.0388(17) Uani 0.55 1 d P A 1
H28D H -0.0570 0.7407 0.0813 0.047 Uiso 0.55 1 calc PR A 1
H28E H 0.0128 0.6833 0.1137 0.047 Uiso 0.55 1 calc PR A 1
H28F H -0.0679 0.6291 0.0851 0.047 Uiso 0.55 1 calc PR A 1
C31B C 0.1442(8) 0.8017(7) 0.11234(18) 0.043(2) Uani 0.55 1 d PGD A 1
C32B C 0.1956(7) 0.7400(6) 0.1388(2) 0.0259(13) Uani 0.55 1 d PG A 1
H32B H 0.2189 0.6824 0.1283 0.031 Uiso 0.55 1 calc PR A 1
C33B C 0.2130(6) 0.7624(7) 0.1807(2) 0.0309(15) Uani 0.55 1 d PG A 1
H33B H 0.2481 0.7202 0.1988 0.037 Uiso 0.55 1 calc PR A 1
C34B C 0.1789(7) 0.8466(7) 0.19608(19) 0.0423(18) Uani 0.55 1 d PG A 1
H34B H 0.1907 0.8619 0.2247 0.051 Uiso 0.55 1 calc PR A 1
C35B C 0.1274(8) 0.9083(6) 0.1696(3) 0.0404(18) Uani 0.55 1 d PG A 1
H35B H 0.1041 0.9658 0.1801 0.049 Uiso 0.55 1 calc PR A 1
C36B C 0.1101(7) 0.8859(6) 0.1277(2) 0.043(2) Uani 0.55 1 d PG A 1
H36B H 0.0749 0.9281 0.1097 0.051 Uiso 0.55 1 calc PR A 1
RuC Ru 0.22161(5) 0.78345(8) 0.00198(3) 0.02749(15) Uani 0.45 1 d PD E 2
H1C H 0.147(4) 0.713(4) -0.016(2) 0.058(8) Uiso 0.45 1 d PD F 2
H2C H 0.258(5) 0.771(5) 0.0472(10) 0.058(8) Uiso 0.45 1 d PD G 2
P1C P 0.2758(5) 0.6302(5) 0.0109(2) 0.0393(16) Uani 0.45 1 d P E 2
SiC Si 0.1080(4) 0.7662(5) 0.0493(2) 0.0286(7) Uani 0.45 1 d PD E 2
H3C H 0.021(3) 0.822(3) 0.0420(16) 0.027(8) Uiso 0.45 1 d PD H 2
N1C N 0.0488(13) 0.6467(12) 0.0494(5) 0.030(3) Uani 0.45 1 d P E 2
C1C C 0.0877(8) 0.4815(8) 0.0750(4) 0.035(2) Uani 0.45 1 d P E 2
H1AC H 0.0295 0.4737 0.0889 0.042 Uiso 0.45 1 calc PR E 2
C2C C 0.1180(12) 0.5609(9) 0.0556(5) 0.026(2) Uani 0.45 1 d P E 2
C3C C 0.2111(12) 0.5477(13) 0.0376(6) 0.028(3) Uani 0.45 1 d P E 2
C3AC C 0.2357(6) 0.4573(12) 0.0482(5) 0.032(2) Uani 0.45 1 d P E 2
C4C C 0.3157(6) 0.4017(7) 0.0418(3) 0.0424(17) Uani 0.45 1 d P E 2
H4C H 0.3685 0.4275 0.0281 0.051 Uiso 0.45 1 calc PR E 2
C5C C 0.3199(7) 0.3094(5) 0.0552(2) 0.0548(18) Uani 0.45 1 d P E 2
H5C H 0.3757 0.2728 0.0508 0.066 Uiso 0.45 1 calc PR E 2
C6C C 0.2425(9) 0.2690(7) 0.0753(3) 0.056(2) Uani 0.45 1 d P E 2
H6C H 0.2458 0.2049 0.0834 0.068 Uiso 0.45 1 calc PR E 2
C7C C 0.1628(7) 0.3208(7) 0.0834(2) 0.0488(19) Uani 0.45 1 d P E 2
H7C H 0.1111 0.2938 0.0974 0.059 Uiso 0.45 1 calc PR E 2
C7AC C 0.1592(7) 0.4151(10) 0.0704(3) 0.036(2) Uani 0.45 1 d P E 2
C10C C 0.3045(6) 0.9226(4) -0.0014(2) 0.0410(13) Uani 0.45 1 d P E 2
C11C C 0.2037(5) 0.9386(4) 0.0011(2) 0.0410(12) Uani 0.45 1 d P E 2
C12C C 0.1549(6) 0.9000(4) -0.03510(18) 0.0383(11) Uani 0.45 1 d P E 2
C13C C 0.2264(5) 0.8580(6) -0.0607(3) 0.0385(16) Uani 0.45 1 d P E 2
C14C C 0.3177(6) 0.8752(5) -0.0405(2) 0.0393(15) Uani 0.45 1 d P E 2
C15C C 0.3831(5) 0.9618(5) 0.0278(2) 0.0616(17) Uani 0.45 1 d P E 2
H15G H 0.3962 1.0270 0.0201 0.074 Uiso 0.45 1 calc PR E 2
H15H H 0.4421 0.9244 0.0259 0.074 Uiso 0.45 1 calc PR E 2
H15I H 0.3624 0.9597 0.0564 0.074 Uiso 0.45 1 calc PR E 2
C16C C 0.1583(5) 1.0002(4) 0.0327(2) 0.0574(16) Uani 0.45 1 d P E 2
H16G H 0.1936 0.9929 0.0599 0.069 Uiso 0.45 1 calc PR E 2
H16H H 0.0906 0.9819 0.0350 0.069 Uiso 0.45 1 calc PR E 2
H16I H 0.1613 1.0660 0.0238 0.069 Uiso 0.45 1 calc PR E 2
C17C C 0.0482(5) 0.9095(5) -0.0476(2) 0.0544(14) Uani 0.45 1 d P E 2
H17G H 0.0106 0.9034 -0.0229 0.065 Uiso 0.45 1 calc PR E 2
H17H H 0.0290 0.8602 -0.0677 0.065 Uiso 0.45 1 calc PR E 2
H17I H 0.0361 0.9712 -0.0604 0.065 Uiso 0.45 1 calc PR E 2
C18C C 0.2064(6) 0.8242(8) -0.1045(3) 0.052(2) Uani 0.45 1 d P E 2
H18G H 0.2175 0.8755 -0.1240 0.063 Uiso 0.45 1 calc PR E 2
H18H H 0.1390 0.8032 -0.1082 0.063 Uiso 0.45 1 calc PR E 2
H18I H 0.2496 0.7717 -0.1101 0.063 Uiso 0.45 1 calc PR E 2
C19C C 0.4135(5) 0.8643(5) -0.0597(2) 0.0521(15) Uani 0.45 1 d P E 2
H19G H 0.4116 0.8089 -0.0778 0.062 Uiso 0.45 1 calc PR E 2
H19H H 0.4647 0.8565 -0.0376 0.062 Uiso 0.45 1 calc PR E 2
H19I H 0.4266 0.9203 -0.0761 0.062 Uiso 0.45 1 calc PR E 2
C21C C 0.4051(9) 0.6205(6) 0.0321(3) 0.0378(19) Uani 0.45 1 d P E 2
H21C H 0.4326 0.5610 0.0213 0.045 Uiso 0.45 1 calc PR E 2
C22C C 0.4065(12) 0.6132(8) 0.0800(5) 0.050(3) Uani 0.45 1 d P E 2
H22G H 0.3657 0.5605 0.0878 0.060 Uiso 0.45 1 calc PR E 2
H22H H 0.3815 0.6716 0.0915 0.060 Uiso 0.45 1 calc PR E 2
H22I H 0.4730 0.6029 0.0913 0.060 Uiso 0.45 1 calc PR E 2
C23C C 0.4689(5) 0.7003(5) 0.0200(3) 0.0520(17) Uani 0.45 1 d P E 2
H23G H 0.4672 0.7052 -0.0105 0.062 Uiso 0.45 1 calc PR E 2
H23H H 0.5355 0.6887 0.0308 0.062 Uiso 0.45 1 calc PR E 2
H23I H 0.4455 0.7591 0.0317 0.062 Uiso 0.45 1 calc PR E 2
C24C C 0.281(2) 0.5708(12) -0.0405(9) 0.0298(16) Uani 0.45 1 d P E 2
H24C H 0.2923 0.5026 -0.0344 0.036 Uiso 0.45 1 calc PR E 2
C25C C 0.3601(17) 0.5999(12) -0.0706(6) 0.049(3) Uani 0.45 1 d P E 2
H25G H 0.4242 0.5960 -0.0560 0.059 Uiso 0.45 1 calc PR E 2
H25H H 0.3482 0.6645 -0.0801 0.059 Uiso 0.45 1 calc PR E 2
H25I H 0.3575 0.5576 -0.0947 0.059 Uiso 0.45 1 calc PR E 2
C26C C 0.1798(17) 0.5779(10) -0.0645(7) 0.037(3) Uani 0.45 1 d P E 2
H26G H 0.1302 0.5529 -0.0470 0.045 Uiso 0.45 1 calc PR E 2
H26H H 0.1802 0.5415 -0.0904 0.045 Uiso 0.45 1 calc PR E 2
H26I H 0.1655 0.6438 -0.0712 0.045 Uiso 0.45 1 calc PR E 2
C27C C -0.0163(14) 0.6335(9) 0.0104(7) 0.038(2) Uani 0.45 1 d P E 2
H27G H -0.0594 0.6878 0.0067 0.045 Uiso 0.45 1 calc PR E 2
H27H H -0.0549 0.5764 0.0131 0.045 Uiso 0.45 1 calc PR E 2
H27I H 0.0233 0.6278 -0.0137 0.045 Uiso 0.45 1 calc PR E 2
C28C C -0.0232(12) 0.6490(7) 0.0847(5) 0.041(2) Uani 0.45 1 d P E 2
H28G H 0.0125 0.6595 0.1116 0.049 Uiso 0.45 1 calc PR E 2
H28H H -0.0577 0.5890 0.0855 0.049 Uiso 0.45 1 calc PR E 2
H28I H -0.0699 0.7000 0.0794 0.049 Uiso 0.45 1 calc PR E 2
C31C C 0.1381(8) 0.7948(8) 0.1066(2) 0.0249(16) Uani 0.45 1 d PGD E 2
C32C C 0.2049(8) 0.7413(8) 0.1303(3) 0.032(2) Uani 0.45 1 d PG E 2
H32C H 0.2360 0.6896 0.1180 0.039 Uiso 0.45 1 calc PR E 2
C33C C 0.2263(7) 0.7635(10) 0.1720(3) 0.040(2) Uani 0.45 1 d PG E 2
H33C H 0.2719 0.7269 0.1882 0.048 Uiso 0.45 1 calc PR E 2
C34C C 0.1808(10) 0.8391(11) 0.1899(2) 0.056(3) Uani 0.45 1 d PG E 2
H34C H 0.1953 0.8543 0.2184 0.068 Uiso 0.45 1 calc PR E 2
C35C C 0.1140(10) 0.8926(8) 0.1662(3) 0.047(3) Uani 0.45 1 d PG E 2
H35C H 0.0829 0.9443 0.1785 0.057 Uiso 0.45 1 calc PR E 2
C36C C 0.0926(8) 0.8704(7) 0.1246(3) 0.035(2) Uani 0.45 1 d PG E 2
H36C H 0.0470 0.9070 0.1084 0.042 Uiso 0.45 1 calc PR E 2

loop_
_atom_site_aniso_label
_atom_site_aniso_U_11
_atom_site_aniso_U_22
_atom_site_aniso_U_33
_atom_site_aniso_U_23
_atom_site_aniso_U_13
_atom_site_aniso_U_12
RuA 0.02981(8) 0.02439(8) 0.02797(8) -0.00072(5) 0.00342(6) -0.00016(6)
P1A 0.0301(2) 0.0260(2) 0.0335(2) 0.00023(19) 0.00214(19) 0.00146(18)
SiA 0.0332(3) 0.0268(3) 0.0274(2) 0.00007(19) 0.0038(2) 0.0019(2)
N1A 0.0328(8) 0.0392(9) 0.0368(9) 0.0059(7) 0.0023(7) 0.0007(7)
C1A 0.0410(11) 0.0491(13) 0.0345(10) 0.0043(9) 0.0009(9) -0.0128(9)
C2A 0.0335(10) 0.0368(10) 0.0319(10) 0.0061(8) 0.0064(8) -0.0037(8)
C3A 0.0314(9) 0.0296(9) 0.0318(9) -0.0006(7) 0.0050(7) -0.0029(7)
C3AA 0.0392(10) 0.0335(10) 0.0308(9) -0.0031(8) 0.0113(8) -0.0065(8)
C4A 0.0451(12) 0.0316(10) 0.0507(13) -0.0027(9) 0.0069(10) -0.0045(9)
C5A 0.0588(14) 0.0312(11) 0.0568(14) -0.0027(10) 0.0189(11) -0.0029(10)
C6A 0.0681(16) 0.0374(12) 0.0458(12) -0.0117(10) 0.0242(11) -0.0182(11)
C7A 0.0560(13) 0.0490(13) 0.0346(11) -0.0070(10) 0.0147(10) -0.0222(11)
C7AA 0.0448(11) 0.0407(11) 0.0312(10) -0.0010(8) 0.0113(8) -0.0135(9)
C10A 0.0370(10) 0.0300(10) 0.0410(11) -0.0025(8) 0.0032(8) -0.0066(8)
C11A 0.0412(11) 0.0265(9) 0.0364(10) -0.0004(8) 0.0007(8) -0.0062(8)
C12A 0.0405(11) 0.0259(9) 0.0363(10) -0.0037(8) 0.0002(8) -0.0008(8)
C13A 0.0465(11) 0.0313(10) 0.0304(10) -0.0071(8) 0.0011(8) -0.0052(8)
C14A 0.0444(11) 0.0286(10) 0.0369(10) 0.0007(8) -0.0048(9) -0.0065(8)
C15A 0.0371(11) 0.0426(12) 0.0651(15) -0.0022(11) 0.0077(10) -0.0092(9)
C16A 0.0617(14) 0.0422(12) 0.0371(11) 0.0064(9) 0.0025(10) -0.0127(11)
C17A 0.0556(14) 0.0339(11) 0.0545(14) -0.0091(10) 0.0000(11) 0.0110(10)
C18A 0.0678(16) 0.0502(14) 0.0360(11) -0.0084(10) 0.0103(11) -0.0082(12)
C19A 0.0599(15) 0.0429(12) 0.0483(13) 0.0056(10) -0.0156(11) -0.0091(11)
C21A 0.0314(10) 0.0269(10) 0.0676(15) -0.0012(9) 0.0039(10) 0.0048(8)
C22A 0.0435(13) 0.0525(15) 0.0780(18) -0.0145(13) 0.0224(12) 0.0075(11)
C23A 0.0347(11) 0.0380(12) 0.0869(19) 0.0058(12) -0.0033(11) 0.0023(9)
C24A 0.0486(12) 0.0313(10) 0.0343(10) 0.0009(8) -0.0029(9) -0.0010(9)
C25A 0.0730(16) 0.0354(12) 0.0455(13) 0.0084(10) -0.0019(12) 0.0020(11)
C26A 0.0682(16) 0.0489(13) 0.0380(12) 0.0082(10) 0.0159(11) 0.0062(12)
C27A 0.0433(12) 0.0558(14) 0.0523(14) 0.0114(11) -0.0126(10) -0.0056(10)
C28A 0.0348(11) 0.0468(13) 0.0515(13) 0.0046(10) 0.0117(9) 0.0024(9)
C31A 0.0380(10) 0.0335(10) 0.0286(9) -0.0002(8) 0.0036(8) 0.0009(8)
C32A 0.0925(19) 0.0341(12) 0.0415(12) 0.0012(9) 0.0216(12) 0.0047(12)
C33A 0.110(2) 0.0442(14) 0.0490(14) -0.0109(11) 0.0265(15) 0.0111(15)
C34A 0.0587(15) 0.0651(16) 0.0343(11) -0.0057(11) 0.0142(10) 0.0059(12)
C35A 0.0418(11) 0.0549(14) 0.0332(10) 0.0076(9) 0.0049(9) -0.0011(10)
C36A 0.0379(10) 0.0367(11) 0.0320(10) 0.0013(8) 0.0008(8) -0.0001(8)
RuB 0.0340(3) 0.02271(17) 0.0286(3) 0.00089(18) 0.0096(2) -0.0011(2)
P1B 0.0202(11) 0.0187(8) 0.0340(15) -0.0048(7) 0.0085(9) -0.0027(7)
SiB 0.0354(19) 0.0283(14) 0.0317(14) 0.0028(9) 0.0096(11) 0.0038(11)
N1B 0.027(3) 0.045(6) 0.022(3) -0.002(3) 0.001(2) 0.008(3)
C1B 0.024(3) 0.041(4) 0.027(3) 0.002(3) 0.003(2) -0.003(3)
C2B 0.015(3) 0.017(4) 0.027(2) -0.002(3) 0.004(2) 0.002(3)
C3B 0.016(5) 0.016(3) 0.025(3) -0.002(2) 0.010(3) 0.005(3)
C3AB 0.027(4) 0.027(2) 0.025(3) 0.000(2) 0.004(3) -0.006(4)
C4B 0.052(4) 0.034(3) 0.034(2) -0.0026(19) 0.003(3) -0.006(3)
C5B 0.067(4) 0.032(3) 0.039(3) 0.000(2) 0.000(4) 0.006(3)
C6B 0.075(4) 0.032(3) 0.037(3) 0.009(2) -0.005(3) -0.010(4)
C7B 0.055(3) 0.044(3) 0.031(3) 0.007(2) -0.004(2) -0.014(3)
C7AB 0.036(4) 0.031(4) 0.022(3) 0.003(2) -0.001(3) -0.007(3)
C10B 0.060(3) 0.033(2) 0.040(2) 0.0042(18) 0.013(2) -0.017(2)
C11B 0.071(4) 0.025(2) 0.046(3) 0.0020(19) 0.022(3) -0.004(2)
C12B 0.055(3) 0.031(2) 0.047(3) 0.012(2) 0.017(3) 0.010(2)
C13B 0.052(5) 0.035(3) 0.028(4) 0.006(2) 0.010(3) -0.004(4)
C14B 0.048(3) 0.027(2) 0.036(2) 0.0018(17) 0.013(2) -0.011(2)
C15B 0.095(4) 0.050(3) 0.052(3) -0.001(2) -0.001(3) -0.039(3)
C16B 0.119(5) 0.028(2) 0.060(3) -0.004(2) 0.039(3) -0.004(3)
C17B 0.069(4) 0.058(3) 0.065(3) 0.027(3) 0.025(3) 0.026(3)
C18B 0.062(4) 0.044(3) 0.034(4) 0.007(2) 0.007(3) 0.001(3)
C19B 0.051(3) 0.049(3) 0.056(3) 0.002(2) 0.024(3) -0.013(2)
C21B 0.026(2) 0.031(3) 0.040(3) -0.004(3) 0.0032(19) 0.002(3)
C22B 0.035(3) 0.052(5) 0.036(4) -0.009(3) -0.005(2) 0.002(3)
C23B 0.033(3) 0.051(3) 0.055(3) -0.001(3) 0.004(2) -0.002(2)
C24B 0.0459(14) 0.009(5) 0.035(2) -0.002(4) 0.0027(15) 0.003(4)
C25B 0.044(4) 0.043(4) 0.033(5) -0.008(4) 0.004(3) 0.002(3)
C26B 0.040(4) 0.040(6) 0.035(3) -0.004(4) 0.004(3) -0.001(4)
C27B 0.034(4) 0.060(6) 0.035(3) 0.004(5) -0.002(3) -0.003(5)
C28B 0.027(2) 0.056(5) 0.035(3) -0.002(4) 0.0076(19) -0.009(4)
C31B 0.049(5) 0.046(5) 0.035(3) -0.002(3) 0.012(3) -0.003(4)
C32B 0.031(3) 0.029(2) 0.019(3) -0.0010(19) 0.018(2) 0.001(2)
C33B 0.025(3) 0.045(3) 0.024(2) -0.005(2) 0.012(2) -0.007(2)
C34B 0.043(4) 0.038(3) 0.047(3) -0.018(3) 0.005(3) -0.002(3)
C35B 0.046(4) 0.026(3) 0.051(3) -0.013(2) 0.012(3) -0.010(3)
C36B 0.045(4) 0.029(3) 0.055(4) -0.005(3) 0.012(3) 0.003(3)
RuC 0.0255(4) 0.0314(2) 0.0259(3) -0.0015(2) 0.0044(2) -0.0050(3)
P1C 0.035(2) 0.051(3) 0.0321(19) -0.0166(16) -0.0001(13) 0.0015(15)
SiC 0.0266(17) 0.0341(19) 0.0254(11) -0.0013(10) 0.0047(10) -0.0001(11)
N1C 0.024(3) 0.046(7) 0.022(3) -0.009(4) 0.012(2) -0.011(4)
C1C 0.030(6) 0.043(7) 0.032(4) 0.000(4) 0.006(3) -0.006(4)
C2C 0.032(6) 0.015(5) 0.029(4) -0.006(3) -0.005(3) 0.010(3)
C3C 0.018(6) 0.039(5) 0.028(4) -0.012(3) 0.007(4) 0.010(3)
C3AC 0.032(5) 0.040(4) 0.023(3) 0.000(2) 0.004(4) -0.007(5)
C4C 0.060(5) 0.032(4) 0.036(3) 0.001(2) 0.004(4) 0.008(4)
C5C 0.084(5) 0.043(4) 0.037(3) 0.002(3) 0.001(4) 0.020(4)
C6C 0.099(7) 0.039(4) 0.030(4) 0.005(3) -0.004(5) 0.003(6)
C7C 0.076(6) 0.036(4) 0.034(3) 0.010(3) -0.003(4) -0.004(5)
C7AC 0.042(6) 0.041(4) 0.025(4) -0.005(3) -0.006(4) 0.000(5)
C10C 0.047(4) 0.039(3) 0.039(3) -0.008(2) 0.016(3) -0.019(3)
C11C 0.058(4) 0.025(2) 0.043(3) 0.001(2) 0.023(3) -0.006(2)
C12C 0.045(3) 0.034(3) 0.037(3) 0.009(2) 0.010(3) 0.006(3)
C13C 0.047(4) 0.033(3) 0.035(4) 0.010(3) 0.006(3) -0.002(3)
C14C 0.042(5) 0.043(4) 0.034(4) 0.000(3) 0.009(3) -0.011(3)
C15C 0.061(4) 0.061(4) 0.064(4) -0.021(3) 0.015(3) -0.033(3)
C16C 0.082(4) 0.032(3) 0.061(4) -0.008(2) 0.031(3) 0.000(3)
C17C 0.053(4) 0.053(4) 0.057(4) 0.012(3) 0.004(3) 0.016(3)
C18C 0.061(5) 0.064(5) 0.032(4) 0.001(3) 0.002(3) 0.000(4)
C19C 0.049(4) 0.058(4) 0.051(4) -0.005(3) 0.021(3) -0.017(3)
C21C 0.032(3) 0.047(5) 0.034(4) -0.007(4) 0.002(2) 0.004(5)
C22C 0.039(4) 0.068(7) 0.042(5) -0.005(6) -0.005(3) 0.003(6)
C23C 0.023(3) 0.070(5) 0.063(4) -0.003(4) 0.001(2) -0.004(3)
C24C 0.0459(14) 0.009(5) 0.035(2) -0.002(4) 0.0027(15) 0.003(4)
C25C 0.045(5) 0.068(9) 0.034(5) 0.004(5) 0.012(4) 0.010(5)
C26C 0.042(6) 0.037(6) 0.033(4) -0.008(5) 0.001(3) -0.005(5)
C27C 0.027(3) 0.056(7) 0.029(3) 0.001(5) -0.006(2) -0.011(5)
C28C 0.036(3) 0.050(6) 0.039(3) -0.007(5) 0.016(2) -0.017(5)
C31C 0.026(3) 0.025(3) 0.026(3) 0.000(2) 0.015(2) 0.006(3)
C32C 0.029(3) 0.045(4) 0.025(4) 0.002(3) 0.022(3) -0.004(2)
C33C 0.028(3) 0.051(4) 0.044(5) 0.005(4) 0.018(4) 0.003(3)
C34C 0.053(6) 0.081(9) 0.034(3) -0.023(4) 0.001(4) -0.022(6)
C35C 0.046(5) 0.030(4) 0.068(6) -0.021(3) 0.015(4) -0.009(4)
C36C 0.037(4) 0.033(4) 0.037(4) 0.002(3) 0.016(3) -0.004(3)

loop_
_atom_type_symbol
_atom_type_description
_atom_type_scat_dispersion_real
_atom_type_scat_dispersion_imag
_atom_type_scat_source
C C 0.0033 0.0016 'International Tables Vol C Tables 4.2.6.8 and 6.1.1.4'
H H 0.0000 0.0000 'International Tables Vol C Tables 4.2.6.8 and 6.1.1.4'
N N 0.0061 0.0033 'International Tables Vol C Tables 4.2.6.8 and 6.1.1.4'
Si Si 0.0817 0.0704 'International Tables Vol C Tables 4.2.6.8 and 6.1.1.4'
P P 0.1023 0.0942 'International Tables Vol C Tables 4.2.6.8 and 6.1.1.4'
Ru Ru -1.2594 0.8363 'International Tables Vol C Tables 4.2.6.8 and 6.1.1.4'

loop_
_geom_angle_atom_site_label_1
_geom_angle_atom_site_label_2
_geom_angle_atom_site_label_3
_geom_angle
C12A RuA C11A 37.46(7)
C12A RuA SiA 99.61(5)
C11A RuA SiA 98.65(5)
C12A RuA C13A 37.48(7)
C11A RuA C13A 61.97(7)
SiA RuA C13A 131.73(6)
C12A RuA C10A 61.72(7)
C11A RuA C10A 36.87(7)
SiA RuA C10A 129.06(5)
C13A RuA C10A 60.78(7)
C12A RuA P1A 154.69(6)
C11A RuA P1A 160.29(6)
SiA RuA P1A 93.014(19)
C13A RuA P1A 120.08(5)
C10A RuA P1A 124.59(5)
C12A RuA C14A 60.83(7)
C11A RuA C14A 60.54(7)
SiA RuA C14A 158.44(5)
C13A RuA C14A 35.80(7)
C10A RuA C14A 35.70(7)
P1A RuA C14A 108.54(5)
C3A P1A C21A 103.58(9)
C3A P1A C24A 108.70(9)
C21A P1A C24A 102.58(10)
C3A P1A RuA 116.59(7)
C21A P1A RuA 112.94(7)
C24A P1A RuA 111.29(7)
C31A SiA N1A 102.34(8)
C31A SiA RuA 122.24(7)
N1A SiA RuA 114.08(5)
C2A N1A C28A 109.66(16)
C2A N1A C27A 111.30(17)
C28A N1A C27A 105.28(17)
C2A N1A SiA 111.43(12)
C28A N1A SiA 112.49(14)
C27A N1A SiA 106.50(13)
C2A C1A C7AA 108.03(19)
C1A C2A C3A 111.75(18)
C1A C2A N1A 121.23(18)
C3A C2A N1A 127.02(17)
C2A C3A C3AA 103.53(17)
C2A C3A P1A 129.56(15)
C3AA C3A P1A 126.57(15)
C4A C3AA C7AA 116.30(19)
C4A C3AA C3A 135.05(19)
C7AA C3AA C3A 108.60(18)
C5A C4A C3AA 121.2(2)
C4A C5A C6A 121.2(2)
C7A C6A C5A 120.0(2)
C6A C7A C7AA 120.1(2)
C1A C7AA C7A 130.8(2)
C1A C7AA C3AA 108.08(18)
C7A C7AA C3AA 121.1(2)
C14A C10A C11A 107.96(18)
C14A C10A C15A 127.3(2)
C11A C10A C15A 124.29(19)
C14A C10A RuA 74.30(11)
C11A C10A RuA 69.06(11)
C15A C10A RuA 128.16(14)
C12A C11A C10A 108.14(18)
C12A C11A C16A 125.75(19)
C10A C11A C16A 125.6(2)
C12A C11A RuA 70.88(11)
C10A C11A RuA 74.07(11)
C16A C11A RuA 127.18(14)
C11A C12A C13A 107.55(17)
C11A C12A C17A 126.37(19)
C13A C12A C17A 125.79(19)
C11A C12A RuA 71.66(11)
C13A C12A RuA 73.18(11)
C17A C12A RuA 125.51(14)
C14A C13A C12A 107.89(18)
C14A C13A C18A 125.7(2)
C12A C13A C18A 125.9(2)
C14A C13A RuA 75.23(11)
C12A C13A RuA 69.34(11)
C18A C13A RuA 127.82(15)
C13A C14A C10A 108.38(18)
C13A C14A C19A 124.3(2)
C10A C14A C19A 126.8(2)
C13A C14A RuA 68.97(11)
C10A C14A RuA 69.99(11)
C19A C14A RuA 133.20(15)
C22A C21A C23A 111.4(2)
C22A C21A P1A 112.59(16)
C23A C21A P1A 111.51(16)
C26A C24A C25A 108.97(19)
C26A C24A P1A 111.71(15)
C25A C24A P1A 116.30(16)
C36A C31A C32A 117.17(19)
C36A C31A SiA 118.02(15)
C32A C31A SiA 124.50(16)
C33A C32A C31A 120.8(2)
C34A C33A C32A 120.5(2)
C35A C34A C33A 119.6(2)
C34A C35A C36A 120.0(2)
C31A C36A C35A 121.8(2)
C12B RuB C11B 37.4(2)
C12B RuB SiB 97.0(2)
C11B RuB SiB 92.7(2)
C12B RuB C13B 37.1(2)
C11B RuB C13B 61.8(2)
SiB RuB C13B 130.9(2)
C12B RuB P1B 151.5(2)
C11B RuB P1B 163.6(3)
SiB RuB P1B 97.63(19)
C13B RuB P1B 118.4(2)
C12B RuB C10B 61.6(2)
C11B RuB C10B 37.0(2)
SiB RuB C10B 122.44(16)
C13B RuB C10B 60.7(2)
P1B RuB C10B 127.19(19)
C12B RuB C14B 60.27(19)
C11B RuB C14B 60.2(2)
SiB RuB C14B 152.70(18)
C13B RuB C14B 35.76(19)
P1B RuB C14B 109.46(17)
C10B RuB C14B 35.38(16)
C3B P1B C21B 103.4(5)
C3B P1B C24B 102.5(8)
C21B P1B C24B 100.1(8)
C3B P1B RuB 111.3(4)
C21B P1B RuB 114.7(3)
C24B P1B RuB 122.5(5)
C31B SiB N1B 99.8(6)
C31B SiB RuB 124.1(4)
N1B SiB RuB 116.6(5)
C2B N1B C28B 113.2(12)
C2B N1B C27B 106.7(10)
C28B N1B C27B 107.6(12)
C2B N1B SiB 113.2(10)
C28B N1B SiB 107.2(7)
C27B N1B SiB 108.7(9)
C7AB C1B C2B 108.6(7)
C3B C2B C1B 110.2(8)
C3B C2B N1B 129.4(12)
C1B C2B N1B 120.1(10)
C2B C3B C3AB 105.2(9)
C2B C3B P1B 134.2(9)
C3AB C3B P1B 120.7(7)
C4B C3AB C7AB 118.1(9)
C4B C3AB C3B 134.9(7)
C7AB C3AB C3B 107.0(8)
C5B C4B C3AB 120.0(6)
C4B C5B C6B 120.8(6)
C7B C6B C5B 120.9(6)
C6B C7B C7AB 119.5(6)
C1B C7AB C7B 130.3(8)
C1B C7AB C3AB 108.9(9)
C7B C7AB C3AB 120.7(8)
C14B C10B C11B 107.5(5)
C14B C10B C15B 127.2(5)
C11B C10B C15B 124.9(5)
C14B C10B RuB 74.6(3)
C11B C10B RuB 68.6(3)
C15B C10B RuB 128.3(3)
C12B C11B C10B 107.6(5)
C12B C11B C16B 127.2(7)
C10B C11B C16B 124.6(6)
C12B C11B RuB 70.2(3)
C10B C11B RuB 74.4(3)
C16B C11B RuB 127.5(4)
C11B C12B C13B 108.9(5)
C11B C12B C17B 127.2(6)
C13B C12B C17B 123.4(7)
C11B C12B RuB 72.4(3)
C13B C12B RuB 74.6(3)
C17B C12B RuB 125.9(4)
C12B C13B C14B 107.0(6)
C12B C13B C18B 126.8(7)
C14B C13B C18B 125.1(5)
C12B C13B RuB 68.3(3)
C14B C13B RuB 75.2(3)
C18B C13B RuB 130.7(5)
C10B C14B C13B 108.9(5)
C10B C14B C19B 124.5(5)
C13B C14B C19B 125.6(5)
C10B C14B RuB 70.1(3)
C13B C14B RuB 69.0(3)
C19B C14B RuB 135.6(3)
C23B C21B C22B 109.4(7)
C23B C21B P1B 110.9(4)
C22B C21B P1B 114.5(7)
C26B C24B C25B 111.1(16)
C26B C24B P1B 112.0(14)
C25B C24B P1B 111.3(13)
C32B C31B C36B 120.0
C32B C31B SiB 122.0(5)
C36B C31B SiB 117.8(5)
C31B C32B C33B 120.0
C34B C33B C32B 120.0
C33B C34B C35B 120.0
C34B C35B C36B 120.0
C35B C36B C31B 120.0
C12C RuC C11C 37.4(2)
C12C RuC SiC 99.1(3)
C11C RuC SiC 92.0(2)
C12C RuC C13C 37.7(3)
C11C RuC C13C 62.3(3)
SiC RuC C13C 134.5(3)
C12C RuC C10C 61.4(3)
C11C RuC C10C 36.6(2)
SiC RuC C10C 119.6(2)
C13C RuC C10C 61.0(3)
C12C RuC P1C 153.3(2)
C11C RuC P1C 166.3(3)
SiC RuC P1C 92.7(3)
C13C RuC P1C 121.4(3)
C10C RuC P1C 131.2(3)
C12C RuC C14C 60.3(3)
C11C RuC C14C 60.5(2)
SiC RuC C14C 152.5(3)
C13C RuC C14C 35.3(2)
C10C RuC C14C 36.3(2)
P1C RuC C14C 113.8(3)
C3C P1C C24C 100.4(9)
C3C P1C C21C 106.2(7)
C24C P1C C21C 101.5(10)
C3C P1C RuC 121.7(6)
C24C P1C RuC 110.3(6)
C21C P1C RuC 114.0(4)
N1C SiC C31C 105.1(7)
N1C SiC RuC 114.7(5)
C31C SiC RuC 120.3(4)
C27C N1C C28C 103.4(14)
C27C N1C C2C 109.8(13)
C28C N1C C2C 109.9(14)
C27C N1C SiC 110.4(12)
C28C N1C SiC 106.2(9)
C2C N1C SiC 116.3(12)
C2C C1C C7AC 105.9(11)
C1C C2C C3C 112.2(12)
C1C C2C N1C 120.2(14)
C3C C2C N1C 127.1(17)
C3AC C3C C2C 103.6(15)
C3AC C3C P1C 129.2(11)
C2C C3C P1C 127.2(14)
C3C C3AC C4C 133.5(12)
C3C C3AC C7AC 109.6(11)
C4C C3AC C7AC 116.8(14)
C5C C4C C3AC 121.0(9)
C4C C5C C6C 120.8(8)
C7C C6C C5C 120.9(8)
C6C C7C C7AC 118.4(8)
C1C C7AC C7C 129.4(11)
C1C C7AC C3AC 108.6(12)
C7C C7AC C3AC 122.0(11)
C11C C10C C14C 107.3(6)
C11C C10C C15C 125.7(7)
C14C C10C C15C 126.3(7)
C11C C10C RuC 68.9(3)
C14C C10C RuC 74.2(3)
C15C C10C RuC 129.6(5)
C10C C11C C12C 108.3(6)
C10C C11C C16C 125.5(8)
C12C C11C C16C 125.5(6)
C10C C11C RuC 74.5(3)
C12C C11C RuC 70.9(4)
C16C C11C RuC 128.3(4)
C11C C12C C13C 108.4(7)
C11C C12C C17C 126.3(6)
C13C C12C C17C 125.0(6)
C11C C12C RuC 71.7(4)
C13C C12C RuC 73.7(4)
C17C C12C RuC 125.5(4)
C14C C13C C12C 107.0(8)
C14C C13C C18C 126.8(8)
C12C C13C C18C 124.7(7)
C14C C13C RuC 75.3(5)
C12C C13C RuC 68.7(4)
C18C C13C RuC 131.8(6)
C13C C14C C10C 109.0(8)
C13C C14C C19C 125.7(8)
C10C C14C C19C 124.3(7)
C13C C14C RuC 69.4(5)
C10C C14C RuC 69.6(3)
C19C C14C RuC 136.2(6)
C23C C21C C22C 109.8(9)
C23C C21C P1C 114.2(6)
C22C C21C P1C 108.7(9)
C25C C24C C26C 108.5(19)
C25C C24C P1C 119.9(17)
C26C C24C P1C 108.9(17)
C32C C31C C36C 120.0
C32C C31C SiC 120.8(6)
C36C C31C SiC 119.2(6)
C31C C32C C33C 120.0
C32C C33C C34C 120.0
C35C C34C C33C 120.0
C34C C35C C36C 120.0
C35C C36C C31C 120.0

loop_
_geom_bond_atom_site_label_1
_geom_bond_atom_site_label_2
_geom_bond_distance
RuA C12A 2.2195(19)
RuA C11A 2.2298(19)
RuA SiA 2.2635(5)
RuA C13A 2.2705(19)
RuA C10A 2.2958(19)
RuA P1A 2.3193(5)
RuA C14A 2.3521(19)
P1A C3A 1.8068(19)
P1A C21A 1.866(2)
P1A C24A 1.869(2)
SiA C31A 1.886(2)
SiA N1A 1.9239(18)
N1A C2A 1.488(3)
N1A C28A 1.501(3)
N1A C27A 1.510(3)
C1A C2A 1.381(3)
C1A C7AA 1.400(3)
C2A C3A 1.442(3)
C3A C3AA 1.453(3)
C3AA C4A 1.411(3)
C3AA C7AA 1.439(3)
C4A C5A 1.384(3)
C5A C6A 1.400(4)
C6A C7A 1.358(4)
C7A C7AA 1.415(3)
C10A C14A 1.426(3)
C10A C11A 1.433(3)
C10A C15A 1.507(3)
C11A C12A 1.429(3)
C11A C16A 1.497(3)
C12A C13A 1.443(3)
C12A C17A 1.503(3)
C13A C14A 1.423(3)
C13A C18A 1.498(3)
C14A C19A 1.500(3)
C21A C22A 1.517(4)
C21A C23A 1.526(3)
C24A C26A 1.526(3)
C24A C25A 1.529(3)
C31A C36A 1.389(3)
C31A C32A 1.393(3)
C32A C33A 1.391(3)
C33A C34A 1.376(4)
C34A C35A 1.365(3)
C35A C36A 1.390(3)
RuB C12B 2.203(4)
RuB C11B 2.231(5)
RuB SiB 2.273(6)
RuB C13B 2.285(5)
RuB P1B 2.292(6)
RuB C10B 2.308(5)
RuB C14B 2.367(5)
P1B C3B 1.868(12)
P1B C21B 1.885(11)
P1B C24B 1.89(2)
SiB C31B 1.899(5)
SiB N1B 1.933(15)
N1B C2B 1.447(14)
N1B C28B 1.470(19)
N1B C27B 1.52(2)
C1B C7AB 1.401(8)
C1B C2B 1.414(17)
C2B C3B 1.409(11)
C3B C3AB 1.503(17)
C3AB C4B 1.414(12)
C3AB C7AB 1.419(9)
C4B C5B 1.387(10)
C5B C6B 1.394(10)
C6B C7B 1.365(9)
C7B C7AB 1.409(13)
C10B C14B 1.422(7)
C10B C11B 1.440(8)
C10B C15B 1.504(8)
C11B C12B 1.423(9)
C11B C16B 1.502(7)
C12B C13B 1.429(8)
C12B C17B 1.498(7)
C13B C14B 1.430(8)
C13B C18B 1.503(8)
C14B C19B 1.512(7)
C21B C23B 1.521(8)
C21B C22B 1.529(15)
C24B C26B 1.46(3)
C24B C25B 1.50(3)
C31B C32B 1.3900
C31B C36B 1.3900
C32B C33B 1.3900
C33B C34B 1.3900
C34B C35B 1.3900
C35B C36B 1.3900
RuC C12C 2.213(7)
RuC C11C 2.223(5)
RuC SiC 2.264(7)
RuC C13C 2.280(8)
RuC C10C 2.296(5)
RuC P1C 2.320(9)
RuC C14C 2.357(7)
P1C C3C 1.73(2)
P1C C24C 1.86(3)
P1C C21C 1.883(14)
SiC N1C 1.888(17)
SiC C31C 1.908(6)
N1C C27C 1.51(3)
N1C C28C 1.55(2)
N1C C2C 1.558(19)
C1C C2C 1.37(2)
C1C C7AC 1.383(10)
C2C C3C 1.456(16)
C3C C3AC 1.37(2)
C3AC C4C 1.386(14)
C3AC C7AC 1.442(12)
C4C C5C 1.384(12)
C5C C6C 1.405(12)
C6C C7C 1.364(13)
C7C C7AC 1.406(18)
C10C C11C 1.421(9)
C10C C14C 1.449(10)
C10C C15C 1.502(8)
C11C C12C 1.421(9)
C11C C16C 1.508(8)
C12C C13C 1.452(11)
C12C C17C 1.513(9)
C13C C14C 1.407(9)
C13C C18C 1.501(11)
C14C C19C 1.502(9)
C21C C23C 1.504(11)
C21C C22C 1.541(19)
C24C C25C 1.55(4)
C24C C26C 1.57(4)
C31C C32C 1.3900
C31C C36C 1.3900
C32C C33C 1.3900
C33C C34C 1.3900
C34C C35C 1.3900
C35C C36C 1.3900

loop_
_geom_torsion_atom_site_label_1
_geom_torsion_atom_site_label_2
_geom_torsion_atom_site_label_3
_geom_torsion_atom_site_label_4
_geom_torsion
C12A RuA P1A C3A -112.92(14)
C11A RuA P1A C3A 133.65(17)
SiA RuA P1A C3A 7.23(7)
C13A RuA P1A C3A -135.97(9)
C10A RuA P1A C3A 150.64(9)
C14A RuA P1A C3A -173.37(9)
C12A RuA P1A C21A 127.28(15)
C11A RuA P1A C21A 13.86(18)
SiA RuA P1A C21A -112.56(8)
C13A RuA P1A C21A 104.24(10)
C10A RuA P1A C21A 30.85(11)
C14A RuA P1A C21A 66.84(10)
C12A RuA P1A C24A 12.52(15)
C11A RuA P1A C24A -100.90(17)
SiA RuA P1A C24A 132.68(8)
C13A RuA P1A C24A -10.52(10)
C10A RuA P1A C24A -83.91(10)
C14A RuA P1A C24A -47.92(9)
C12A RuA SiA C31A -117.63(9)
C11A RuA SiA C31A -79.68(9)
C13A RuA SiA C31A -139.60(10)
C10A RuA SiA C31A -56.41(10)
P1A RuA SiA C31A 84.39(8)
C14A RuA SiA C31A -94.05(17)
C12A RuA SiA N1A 118.40(8)
C11A RuA SiA N1A 156.35(8)
C13A RuA SiA N1A 96.43(9)
C10A RuA SiA N1A 179.62(9)
P1A RuA SiA N1A -39.58(6)
C14A RuA SiA N1A 141.98(16)
C31A SiA N1A C2A -69.63(14)
RuA SiA N1A C2A 64.47(14)
C31A SiA N1A C28A 166.76(14)
RuA SiA N1A C28A -59.14(14)
C31A SiA N1A C27A 51.92(16)
RuA SiA N1A C27A -173.98(13)
C7AA C1A C2A C3A 0.6(2)
C7AA C1A C2A N1A -178.93(17)
C28A N1A C2A C1A -101.2(2)
C27A N1A C2A C1A 14.9(3)
SiA N1A C2A C1A 133.59(17)
C28A N1A C2A C3A 79.3(2)
C27A N1A C2A C3A -164.59(19)
SiA N1A C2A C3A -45.9(2)
C1A C2A C3A C3AA -0.2(2)
N1A C2A C3A C3AA 179.35(17)
C1A C2A C3A P1A -173.68(15)
N1A C2A C3A P1A 5.8(3)
C21A P1A C3A C2A 138.30(19)
C24A P1A C3A C2A -113.14(18)
RuA P1A C3A C2A 13.6(2)
C21A P1A C3A C3AA -33.86(19)
C24A P1A C3A C3AA 74.70(18)
RuA P1A C3A C3AA -158.56(14)
C2A C3A C3AA C4A -177.6(2)
P1A C3A C3AA C4A -3.8(3)
C2A C3A C3AA C7AA -0.3(2)
P1A C3A C3AA C7AA 173.45(14)
C7AA C3AA C4A C5A -0.7(3)
C3A C3AA C4A C5A 176.4(2)
C3AA C4A C5A C6A 1.3(4)
C4A C5A C6A C7A -0.4(3)
C5A C6A C7A C7AA -1.0(3)
C2A C1A C7AA C7A 178.3(2)
C2A C1A C7AA C3AA -0.8(2)
C6A C7A C7AA C1A -177.5(2)
C6A C7A C7AA C3AA 1.6(3)
C4A C3AA C7AA C1A 178.56(18)
C3A C3AA C7AA C1A 0.7(2)
C4A C3AA C7AA C7A -0.7(3)
C3A C3AA C7AA C7A -178.53(18)
C12A RuA C10A C14A -78.48(13)
C11A RuA C10A C14A -116.77(17)
SiA RuA C10A C14A -157.38(10)
C13A RuA C10A C14A -35.49(12)
P1A RuA C10A C14A 72.68(13)
C12A RuA C10A C11A 38.30(12)
SiA RuA C10A C11A -40.61(14)
C13A RuA C10A C11A 81.28(13)
P1A RuA C10A C11A -170.55(10)
C14A RuA C10A C11A 116.77(17)
C12A RuA C10A C15A 156.1(2)
C11A RuA C10A C15A 117.8(2)
SiA RuA C10A C15A 77.2(2)
C13A RuA C10A C15A -160.9(2)
P1A RuA C10A C15A -52.7(2)
C14A RuA C10A C15A -125.4(2)
C14A C10A C11A C12A 1.5(2)
C15A C10A C11A C12A 174.20(19)
RuA C10A C11A C12A -63.13(13)
C14A C10A C11A C16A -170.72(19)
C15A C10A C11A C16A 2.0(3)
RuA C10A C11A C16A 124.7(2)
C14A C10A C11A RuA 64.62(14)
C15A C10A C11A RuA -122.67(19)
SiA RuA C11A C12A -94.54(11)
C13A RuA C11A C12A 38.44(12)
C10A RuA C11A C12A 116.20(17)
P1A RuA C11A C12A 139.84(14)
C14A RuA C11A C12A 79.45(13)
C12A RuA C11A C10A -116.20(17)
SiA RuA C11A C10A 149.26(11)
C13A RuA C11A C10A -77.76(13)
P1A RuA C11A C10A 23.6(2)
C14A RuA C11A C10A -36.76(12)
C12A RuA C11A C16A 120.9(2)
SiA RuA C11A C16A 26.3(2)
C13A RuA C11A C16A 159.3(2)
C10A RuA C11A C16A -122.9(2)
P1A RuA C11A C16A -99.3(2)
C14A RuA C11A C16A -159.7(2)
C10A C11A C12A C13A 0.3(2)
C16A C11A C12A C13A 172.54(19)
RuA C11A C12A C13A -64.87(13)
C10A C11A C12A C17A -173.73(19)
C16A C11A C12A C17A -1.5(3)
RuA C11A C12A C17A 121.1(2)
C10A C11A C12A RuA 65.21(13)
C16A C11A C12A RuA -122.6(2)
SiA RuA C12A C11A 91.71(11)
C13A RuA C12A C11A -115.60(17)
C10A RuA C12A C11A -37.69(11)
P1A RuA C12A C11A -149.42(11)
C14A RuA C12A C11A -78.60(12)
C11A RuA C12A C13A 115.60(17)
SiA RuA C12A C13A -152.69(11)
C10A RuA C12A C13A 77.91(13)
P1A RuA C12A C13A -33.82(19)
C14A RuA C12A C13A 37.00(12)
C11A RuA C12A C17A -122.1(2)
SiA RuA C12A C17A -30.36(19)
C13A RuA C12A C17A 122.3(2)
C10A RuA C12A C17A -159.8(2)
P1A RuA C12A C17A 88.5(2)
C14A RuA C12A C17A 159.3(2)
C11A C12A C13A C14A -2.0(2)
C17A C12A C13A C14A 172.06(19)
RuA C12A C13A C14A -65.92(14)
C11A C12A C13A C18A -173.71(19)
C17A C12A C13A C18A 0.4(3)
RuA C12A C13A C18A 122.4(2)
C11A C12A C13A RuA 63.87(13)
C17A C12A C13A RuA -122.0(2)
C12A RuA C13A C14A 116.04(17)
C11A RuA C13A C14A 77.62(13)
SiA RuA C13A C14A 153.35(9)
C10A RuA C13A C14A 35.40(11)
P1A RuA C13A C14A -79.92(12)
C11A RuA C13A C12A -38.42(11)
SiA RuA C13A C12A 37.31(14)
C10A RuA C13A C12A -80.64(13)
P1A RuA C13A C12A 164.04(10)
C14A RuA C13A C12A -116.04(17)
C12A RuA C13A C18A -120.0(3)
C11A RuA C13A C18A -158.4(2)
SiA RuA C13A C18A -82.7(2)
C10A RuA C13A C18A 159.4(2)
P1A RuA C13A C18A 44.1(2)
C14A RuA C13A C18A 124.0(3)
C12A C13A C14A C10A 3.0(2)
C18A C13A C14A C10A 174.67(19)
RuA C13A C14A C10A -59.07(14)
C12A C13A C14A C19A -169.22(19)
C18A C13A C14A C19A 2.5(3)
RuA C13A C14A C19A 128.7(2)
C12A C13A C14A RuA 62.06(13)
C18A C13A C14A RuA -126.3(2)
C11A C10A C14A C13A -2.8(2)
C15A C10A C14A C13A -175.21(19)
RuA C10A C14A C13A 58.44(14)
C11A C10A C14A C19A 169.2(2)
C15A C10A C14A C19A -3.2(3)
RuA C10A C14A C19A -129.6(2)
C11A C10A C14A RuA -61.22(13)
C15A C10A C14A RuA 126.3(2)
C12A RuA C14A C13A -38.77(12)
C11A RuA C14A C13A -81.99(13)
SiA RuA C14A C13A -65.6(2)
C10A RuA C14A C13A -119.96(17)
P1A RuA C14A C13A 116.02(11)
C12A RuA C14A C10A 81.20(13)
C11A RuA C14A C10A 37.97(12)
SiA RuA C14A C10A 54.3(2)
C13A RuA C14A C10A 119.96(17)
P1A RuA C14A C10A -124.01(11)
C12A RuA C14A C19A -156.7(3)
C11A RuA C14A C19A 160.1(3)
SiA RuA C14A C19A 176.49(16)
C13A RuA C14A C19A -117.9(3)
C10A RuA C14A C19A 122.1(3)
P1A RuA C14A C19A -1.9(2)
C3A P1A C21A C22A -55.51(18)
C24A P1A C21A C22A -168.59(16)
RuA P1A C21A C22A 71.52(17)
C3A P1A C21A C23A 178.43(17)
C24A P1A C21A C23A 65.36(19)
RuA P1A C21A C23A -54.53(19)
C3A P1A C24A C26A 61.50(18)
C21A P1A C24A C26A 170.74(16)
RuA P1A C24A C26A -68.23(17)
C3A P1A C24A C25A -64.45(19)
C21A P1A C24A C25A 44.78(19)
RuA P1A C24A C25A 165.82(15)
N1A SiA C31A C36A -134.97(16)
RuA SiA C31A C36A 95.84(16)
N1A SiA C31A C32A 51.6(2)
RuA SiA C31A C32A -77.6(2)
C36A C31A C32A C33A 1.6(4)
SiA C31A C32A C33A 175.1(2)
C31A C32A C33A C34A -2.5(5)
C32A C33A C34A C35A 1.6(5)
C33A C34A C35A C36A 0.0(4)
C32A C31A C36A C35A 0.1(3)
SiA C31A C36A C35A -173.82(16)
C34A C35A C36A C31A -0.9(3)
C12B RuB P1B C3B -115.0(6)
C11B RuB P1B C3B 133.8(8)
SiB RuB P1B C3B 5.4(5)
C13B RuB P1B C3B -140.0(6)
C10B RuB P1B C3B 146.7(5)
C14B RuB P1B C3B -178.1(5)
C12B RuB P1B C21B 128.1(5)
C11B RuB P1B C21B 16.8(9)
SiB RuB P1B C21B -111.6(4)
C13B RuB P1B C21B 103.0(4)
C10B RuB P1B C21B 29.8(5)
C14B RuB P1B C21B 64.9(4)
C12B RuB P1B C24B 6.6(10)
C11B RuB P1B C24B -104.6(11)
SiB RuB P1B C24B 126.9(9)
C13B RuB P1B C24B -18.5(9)
C10B RuB P1B C24B -91.7(9)
C14B RuB P1B C24B -56.5(9)
C12B RuB SiB C31B -110.3(5)
C11B RuB SiB C31B -73.0(5)
C13B RuB SiB C31B -127.1(5)
P1B RuB SiB C31B 94.2(5)
C10B RuB SiB C31B -49.6(5)
C14B RuB SiB C31B -78.6(7)
C12B RuB SiB N1B 124.9(6)
C11B RuB SiB N1B 162.2(6)
C13B RuB SiB N1B 108.0(6)
P1B RuB SiB N1B -30.6(6)
C10B RuB SiB N1B -174.5(5)
C14B RuB SiB N1B 156.6(6)
C31B SiB N1B C2B -85.6(10)
RuB SiB N1B C2B 50.8(11)
C31B SiB N1B C28B 39.9(10)
RuB SiB N1B C28B 176.3(7)
C31B SiB N1B C27B 155.9(10)
RuB SiB N1B C27B -67.7(11)
C7AB C1B C2B C3B -1.9(13)
C7AB C1B C2B N1B 173.0(10)
C28B N1B C2B C3B -162.4(13)
C27B N1B C2B C3B 79.4(17)
SiB N1B C2B C3B -40.2(17)
C28B N1B C2B C1B 23.7(16)
C27B N1B C2B C1B -94.5(14)
SiB N1B C2B C1B 146.0(9)
C1B C2B C3B C3AB 2.2(14)
N1B C2B C3B C3AB -172.1(12)
C1B C2B C3B P1B -176.7(11)
N1B C2B C3B P1B 9(2)
C21B P1B C3B C2B 133.0(14)
C24B P1B C3B C2B -123.3(15)
RuB P1B C3B C2B 9.3(16)
C21B P1B C3B C3AB -45.8(12)
C24B P1B C3B C3AB 58.0(13)
RuB P1B C3B C3AB -169.4(9)
C2B C3B C3AB C4B 179.2(12)
P1B C3B C3AB C4B -2(2)
C2B C3B C3AB C7AB -1.7(13)
P1B C3B C3AB C7AB 177.4(9)
C7AB C3AB C4B C5B 2.1(13)
C3B C3AB C4B C5B -178.9(12)
C3AB C4B C5B C6B 0.3(11)
C4B C5B C6B C7B -1.6(10)
C5B C6B C7B C7AB 0.4(10)
C2B C1B C7AB C7B -175.7(9)
C2B C1B C7AB C3AB 0.8(12)
C6B C7B C7AB C1B 178.2(8)
C6B C7B C7AB C3AB 2.1(12)
C4B C3AB C7AB C1B 179.8(8)
C3B C3AB C7AB C1B 0.6(12)
C4B C3AB C7AB C7B -3.3(14)
C3B C3AB C7AB C7B 177.5(9)
C12B RuB C10B C14B -77.8(3)
C11B RuB C10B C14B -116.3(5)
SiB RuB C10B C14B -157.4(3)
C13B RuB C10B C14B -35.2(3)
P1B RuB C10B C14B 69.7(4)
C12B RuB C10B C11B 38.5(3)
SiB RuB C10B C11B -41.1(4)
C13B RuB C10B C11B 81.1(4)
P1B RuB C10B C11B -174.0(3)
C14B RuB C10B C11B 116.3(5)
C12B RuB C10B C15B 156.8(6)
C11B RuB C10B C15B 118.2(6)
SiB RuB C10B C15B 77.1(5)
C13B RuB C10B C15B -160.7(6)
P1B RuB C10B C15B -55.7(5)
C14B RuB C10B C15B -125.5(7)
C14B C10B C11B C12B 2.2(5)
C15B C10B C11B C12B 174.6(4)
RuB C10B C11B C12B -62.8(3)
C14B C10B C11B C16B -169.9(4)
C15B C10B C11B C16B 2.5(7)
RuB C10B C11B C16B 125.1(5)
C14B C10B C11B RuB 65.0(3)
C15B C10B C11B RuB -122.6(4)
SiB RuB C11B C12B -98.1(4)
C13B RuB C11B C12B 37.9(4)
P1B RuB C11B C12B 132.9(7)
C10B RuB C11B C12B 115.7(5)
C14B RuB C11B C12B 79.0(4)
C12B RuB C11B C10B -115.7(5)
SiB RuB C11B C10B 146.2(3)
C13B RuB C11B C10B -77.8(4)
P1B RuB C11B C10B 17.2(9)
C14B RuB C11B C10B -36.8(3)
C12B RuB C11B C16B 122.3(9)
SiB RuB C11B C16B 24.2(7)
C13B RuB C11B C16B 160.2(8)
P1B RuB C11B C16B -104.8(10)
C10B RuB C11B C16B -122.0(8)
C14B RuB C11B C16B -158.7(8)
C10B C11B C12B C13B -0.6(5)
C16B C11B C12B C13B 171.2(5)
RuB C11B C12B C13B -66.2(3)
C10B C11B C12B C17B -172.4(4)
C16B C11B C12B C17B -0.6(8)
RuB C11B C12B C17B 122.0(5)
C10B C11B C12B RuB 65.6(3)
C16B C11B C12B RuB -122.6(5)
SiB RuB C12B C11B 85.2(4)
C13B RuB C12B C11B -116.1(5)
P1B RuB C12B C11B -154.3(5)
C10B RuB C12B C11B -38.0(4)
C14B RuB C12B C11B -78.7(4)
C11B RuB C12B C13B 116.1(5)
SiB RuB C12B C13B -158.7(4)
P1B RuB C12B C13B -38.2(7)
C10B RuB C12B C13B 78.1(4)
C14B RuB C12B C13B 37.4(3)
C11B RuB C12B C17B -123.5(8)
SiB RuB C12B C17B -38.3(6)
C13B RuB C12B C17B 120.4(8)
P1B RuB C12B C17B 82.1(6)
C10B RuB C12B C17B -161.5(7)
C14B RuB C12B C17B 157.8(7)
C11B C12B C13B C14B -1.2(5)
C17B C12B C13B C14B 171.0(4)
RuB C12B C13B C14B -65.9(4)
C11B C12B C13B C18B -169.8(6)
C17B C12B C13B C18B 2.3(9)
RuB C12B C13B C18B 125.4(6)
C11B C12B C13B RuB 64.7(3)
C17B C12B C13B RuB -123.1(5)
C11B RuB C13B C12B -38.3(4)
SiB RuB C13B C12B 28.5(5)
P1B RuB C13B C12B 160.4(4)
C10B RuB C13B C12B -80.6(4)
C14B RuB C13B C12B -115.5(5)
C12B RuB C13B C14B 115.5(5)
C11B RuB C13B C14B 77.2(4)
SiB RuB C13B C14B 144.0(3)
P1B RuB C13B C14B -84.1(3)
C10B RuB C13B C14B 34.9(3)
C12B RuB C13B C18B -120.6(8)
C11B RuB C13B C18B -158.9(7)
SiB RuB C13B C18B -92.1(6)
P1B RuB C13B C18B 39.8(7)
C10B RuB C13B C18B 158.8(7)
C14B RuB C13B C18B 123.9(7)
C11B C10B C14B C13B -2.9(5)
C15B C10B C14B C13B -175.1(4)
RuB C10B C14B C13B 58.2(3)
C11B C10B C14B C19B 166.7(4)
C15B C10B C14B C19B -5.6(7)
RuB C10B C14B C19B -132.3(5)
C11B C10B C14B RuB -61.1(3)
C15B C10B C14B RuB 126.7(5)
C12B C13B C14B C10B 2.5(5)
C18B C13B C14B C10B 171.5(5)
RuB C13B C14B C10B -58.8(3)
C12B C13B C14B C19B -166.9(4)
C18B C13B C14B C19B 2.0(8)
RuB C13B C14B C19B 131.8(5)
C12B C13B C14B RuB 61.3(3)
C18B C13B C14B RuB -129.7(6)
C12B RuB C14B C10B 81.8(4)
C11B RuB C14B C10B 38.4(3)
SiB RuB C14B C10B 44.9(6)
C13B RuB C14B C10B 120.6(5)
P1B RuB C14B C10B -127.6(3)
C12B RuB C14B C13B -38.8(4)
C11B RuB C14B C13B -82.2(4)
SiB RuB C14B C13B -75.7(5)
P1B RuB C14B C13B 111.8(3)
C10B RuB C14B C13B -120.6(5)
C12B RuB C14B C19B -158.8(6)
C11B RuB C14B C19B 157.8(6)
SiB RuB C14B C19B 164.3(4)
C13B RuB C14B C19B -120.0(7)
P1B RuB C14B C19B -8.2(6)
C10B RuB C14B C19B 119.4(7)
C3B P1B C21B C23B -163.7(6)
C24B P1B C21B C23B 90.7(8)
RuB P1B C21B C23B -42.3(7)
C3B P1B C21B C22B -39.4(7)
C24B P1B C21B C22B -144.9(7)
RuB P1B C21B C22B 82.0(5)
C3B P1B C24B C26B 65.8(12)
C21B P1B C24B C26B 172.1(11)
RuB P1B C24B C26B -59.8(14)
C3B P1B C24B C25B -169.1(10)
C21B P1B C24B C25B -62.9(10)
RuB P1B C24B C25B 65.2(13)
N1B SiB C31B C32B 66.4(7)
RuB SiB C31B C32B -65.5(6)
N1B SiB C31B C36B -119.0(7)
RuB SiB C31B C36B 109.1(6)
C36B C31B C32B C33B 0.0
SiB C31B C32B C33B 174.5(8)
C31B C32B C33B C34B 0.0
C32B C33B C34B C35B 0.0
C33B C34B C35B C36B 0.0
C34B C35B C36B C31B 0.0
C32B C31B C36B C35B 0.0
SiB C31B C36B C35B -174.7(8)
C12C RuC P1C C3C -104.0(10)
C11C RuC P1C C3C 122.5(12)
SiC RuC P1C C3C 12.6(8)
C13C RuC P1C C3C -135.8(8)
C10C RuC P1C C3C 146.9(8)
C14C RuC P1C C3C -174.8(8)
C12C RuC P1C C24C 13.0(12)
C11C RuC P1C C24C -120.4(14)
SiC RuC P1C C24C 129.7(10)
C13C RuC P1C C24C -18.7(10)
C10C RuC P1C C24C -96.0(10)
C14C RuC P1C C24C -57.8(10)
C12C RuC P1C C21C 126.5(6)
C11C RuC P1C C21C -7.0(13)
SiC RuC P1C C21C -116.9(5)
C13C RuC P1C C21C 94.8(5)
C10C RuC P1C C21C 17.4(6)
C14C RuC P1C C21C 55.7(6)
C12C RuC SiC N1C 119.6(7)
C11C RuC SiC N1C 156.4(8)
C13C RuC SiC N1C 104.6(8)
C10C RuC SiC N1C -178.2(7)
P1C RuC SiC N1C -36.5(7)
C14C RuC SiC N1C 158.4(8)
C12C RuC SiC C31C -113.5(5)
C11C RuC SiC C31C -76.6(6)
C13C RuC SiC C31C -128.5(6)
C10C RuC SiC C31C -51.3(6)
P1C RuC SiC C31C 90.5(5)
C14C RuC SiC C31C -74.7(8)
C31C SiC N1C C27C 155.2(12)
RuC SiC N1C C27C -70.4(14)
C31C SiC N1C C28C 43.8(13)
RuC SiC N1C C28C 178.2(10)
C31C SiC N1C C2C -78.8(13)
RuC SiC N1C C2C 55.5(14)
C7AC C1C C2C C3C 0.0(17)
C7AC C1C C2C N1C 171.9(13)
C27C N1C C2C C1C -84.5(18)
C28C N1C C2C C1C 28.5(19)
SiC N1C C2C C1C 149.2(12)
C27C N1C C2C C3C 86(2)
C28C N1C C2C C3C -160.9(15)
SiC N1C C2C C3C -40(2)
C1C C2C C3C C3AC -1.4(19)
N1C C2C C3C C3AC -172.7(15)
C1C C2C C3C P1C -179.1(13)
N1C C2C C3C P1C 10(3)
C24C P1C C3C C3AC 63(2)
C21C P1C C3C C3AC -42(2)
RuC P1C C3C C3AC -174.7(14)
C24C P1C C3C C2C -119.6(18)
C21C P1C C3C C2C 135.1(16)
RuC P1C C3C C2C 2(2)
C2C C3C C3AC C4C -178.1(15)
P1C C3C C3AC C4C -1(3)
C2C C3C C3AC C7AC 2.2(18)
P1C C3C C3AC C7AC 179.8(13)
C3C C3AC C4C C5C -177.8(16)
C7AC C3AC C4C C5C 1.8(17)
C3AC C4C C5C C6C 0.7(14)
C4C C5C C6C C7C -2.2(12)
C5C C6C C7C C7AC 1.1(13)
C2C C1C C7AC C7C -177.7(12)
C2C C1C C7AC C3AC 1.4(15)
C6C C7C C7AC C1C -179.5(11)
C6C C7C C7AC C3AC 1.5(15)
C3C C3AC C7AC C1C -2.4(17)
C4C C3AC C7AC C1C 177.9(11)
C3C C3AC C7AC C7C 176.8(12)
C4C C3AC C7AC C7C -2.9(18)
C12C RuC C10C C11C 38.4(4)
SiC RuC C10C C11C -45.8(5)
C13C RuC C10C C11C 81.6(5)
P1C RuC C10C C11C -170.5(4)
C14C RuC C10C C11C 116.1(6)
C12C RuC C10C C14C -77.8(5)
C11C RuC C10C C14C -116.1(6)
SiC RuC C10C C14C -162.0(5)
C13C RuC C10C C14C -34.6(5)
P1C RuC C10C C14C 73.3(6)
C12C RuC C10C C15C 157.9(8)
C11C RuC C10C C15C 119.5(9)
SiC RuC C10C C15C 73.7(8)
C13C RuC C10C C15C -158.9(8)
P1C RuC C10C C15C -51.0(8)
C14C RuC C10C C15C -124.3(10)
C14C C10C C11C C12C 1.5(7)
C15C C10C C11C C12C 172.3(6)
RuC C10C C11C C12C -63.3(4)
C14C C10C C11C C16C -168.9(6)
C15C C10C C11C C16C 1.9(10)
RuC C10C C11C C16C 126.3(6)
C14C C10C C11C RuC 64.8(5)
C15C C10C C11C RuC -124.4(6)
C12C RuC C11C C10C -116.1(6)
SiC RuC C11C C10C 141.4(4)
C13C RuC C11C C10C -77.9(4)
P1C RuC C11C C10C 31.4(12)
C14C RuC C11C C10C -37.6(4)
SiC RuC C11C C12C -102.5(4)
C13C RuC C11C C12C 38.3(4)
C10C RuC C11C C12C 116.1(6)
P1C RuC C11C C12C 147.6(9)
C14C RuC C11C C12C 78.6(4)
C12C RuC C11C C16C 120.6(8)
SiC RuC C11C C16C 18.1(7)
C13C RuC C11C C16C 158.8(8)
C10C RuC C11C C16C -123.3(10)
P1C RuC C11C C16C -91.8(11)
C14C RuC C11C C16C -160.8(9)
C10C C11C C12C C13C 0.6(6)
C16C C11C C12C C13C 170.9(5)
RuC C11C C12C C13C -65.1(4)
C10C C11C C12C C17C -173.3(5)
C16C C11C C12C C17C -2.9(9)
RuC C11C C12C C17C 121.1(5)
C10C C11C C12C RuC 65.6(4)
C16C C11C C12C RuC -124.0(5)
SiC RuC C12C C11C 81.3(4)
C13C RuC C12C C11C -116.3(6)
C10C RuC C12C C11C -37.6(4)
P1C RuC C12C C11C -163.5(5)
C14C RuC C12C C11C -79.3(4)
C11C RuC C12C C13C 116.3(6)
SiC RuC C12C C13C -162.5(4)
C10C RuC C12C C13C 78.7(4)
P1C RuC C12C C13C -47.2(8)
C14C RuC C12C C13C 37.0(4)
C11C RuC C12C C17C -122.1(6)
SiC RuC C12C C17C -40.8(5)
C13C RuC C12C C17C 121.7(7)
C10C RuC C12C C17C -159.6(6)
P1C RuC C12C C17C 74.4(7)
C14C RuC C12C C17C 158.6(6)
C11C C12C C13C C14C -2.4(8)
C17C C12C C13C C14C 171.6(6)
RuC C12C C13C C14C -66.2(6)
C11C C12C C13C C18C -169.3(8)
C17C C12C C13C C18C 4.7(11)
RuC C12C C13C C18C 126.9(8)
C11C C12C C13C RuC 63.8(4)
C17C C12C C13C RuC -122.2(6)
C12C RuC C13C C14C 115.3(7)
C11C RuC C13C C14C 77.3(6)
SiC RuC C13C C14C 139.9(5)
C10C RuC C13C C14C 35.5(5)
P1C RuC C13C C14C -87.5(6)
C11C RuC C13C C12C -37.9(4)
SiC RuC C13C C12C 24.6(6)
C10C RuC C13C C12C -79.7(4)
P1C RuC C13C C12C 157.3(4)
C14C RuC C13C C12C -115.3(7)
C12C RuC C13C C18C -118.1(9)
C11C RuC C13C C18C -156.0(8)
SiC RuC C13C C18C -93.4(8)
C10C RuC C13C C18C 162.2(9)
P1C RuC C13C C18C 39.2(8)
C14C RuC C13C C18C 126.7(11)
C12C C13C C14C C10C 3.3(9)
C18C C13C C14C C10C 169.8(8)
RuC C13C C14C C10C -58.4(5)
C12C C13C C14C C19C -165.4(6)
C18C C13C C14C C19C 1.1(15)
RuC C13C C14C C19C 132.8(8)
C12C C13C C14C RuC 61.7(5)
C18C C13C C14C RuC -131.7(10)
C11C C10C C14C C13C -3.0(8)
C15C C10C C14C C13C -173.8(7)
RuC C10C C14C C13C 58.3(6)
C11C C10C C14C C19C 165.9(7)
C15C C10C C14C C19C -4.9(12)
RuC C10C C14C C19C -132.7(7)
C11C C10C C14C RuC -61.3(4)
C15C C10C C14C RuC 127.9(7)
C12C RuC C14C C13C -39.5(5)
C11C RuC C14C C13C -82.8(6)
SiC RuC C14C C13C -85.0(7)
C10C RuC C14C C13C -120.7(8)
P1C RuC C14C C13C 111.3(6)
C12C RuC C14C C10C 81.2(5)
C11C RuC C14C C10C 37.9(4)
SiC RuC C14C C10C 35.7(8)
C13C RuC C14C C10C 120.7(8)
P1C RuC C14C C10C -128.0(5)
C12C RuC C14C C19C -160.1(8)
C11C RuC C14C C19C 156.6(9)
SiC RuC C14C C19C 154.4(6)
C13C RuC C14C C19C -120.6(10)
C10C RuC C14C C19C 118.7(10)
P1C RuC C14C C19C -9.3(8)
C3C P1C C21C C23C -167.1(9)
C24C P1C C21C C23C 88.4(9)
RuC P1C C21C C23C -30.2(9)
C3C P1C C21C C22C -44.1(10)
C24C P1C C21C C22C -148.7(8)
RuC P1C C21C C22C 92.7(7)
C3C P1C C24C C25C -159.6(14)
C21C P1C C24C C25C -50.5(15)
RuC P1C C24C C25C 70.7(17)
C3C P1C C24C C26C 74.7(13)
C21C P1C C24C C26C -176.2(11)
RuC P1C C24C C26C -55.0(14)
N1C SiC C31C C32C 64.8(8)
RuC SiC C31C C32C -66.4(7)
N1C SiC C31C C36C -115.5(9)
RuC SiC C31C C36C 113.3(7)
C36C C31C C32C C33C 0.0
SiC C31C C32C C33C 179.7(9)
C31C C32C C33C C34C 0.0
C32C C33C C34C C35C 0.0
C33C C34C C35C C36C 0.0
C34C C35C C36C C31C 0.0
C32C C31C C36C C35C 0.0
SiC C31C C36C C35C -179.7(9)
